data_4334271
loop_
_publ_author_name
'Yuh Hijikata'
'Satoshi Horike'
'Masayuki Sugimoto'
'Munehiro Inukai'
'Tomohiro Fukushima'
'Susumu Kitagawa'

_publ_contact_author_address
;
Department of Synthetic Chemistry and Biological Chemistry
Graduate School of Engineering, Kyoto University
Katsura, Nishikyo-ku
Kyoto
615-8510
JAPAN
;
_publ_contact_author_email KITAGAWA@SBCHEM.KYOTO-U.AC.JP
_publ_contact_author_name 'Susumu Kitagawa'
_publ_section_title
;
 Pore Design of Two-Dimensional Coordination Polymers toward Selective
 Adsorption
;
_journal_name_full 'Inorganic Chemistry'
_journal_page_first 3634
_journal_page_last 3642
_journal_paper_doi 10.1021/ic302006x
_journal_volume 52
_journal_year 2013
_chemical_formula_sum 'C22 H14 N O6 S Zn'
_chemical_formula_weight 485.77
_chemical_name_systematic
; 
 ? 
;
_space_group_IT_number 2
_symmetry_cell_setting triclinic
_symmetry_space_group_name_Hall '-P 1'
_symmetry_space_group_name_H-M 'P -1'
_atom_sites_solution_hydrogens geom
_atom_sites_solution_primary direct
_atom_sites_solution_secondary difmap
_audit_creation_method SHELXL-97
_cell_angle_alpha 86.066(12)
_cell_angle_beta 72.390(10)
_cell_angle_gamma 79.253(11)
_cell_formula_units_Z 2
_cell_length_a 8.0467(19)
_cell_length_b 12.063(4)
_cell_length_c 13.016(4)
_cell_measurement_temperature 223(2)
_cell_volume 1183.0(6)
_computing_structure_refinement 'SHELXL-97 (Sheldrick, 1997)'
_computing_structure_solution Sir-97
_diffrn_ambient_temperature 223(2)
_diffrn_measured_fraction_theta_full 0.949
_diffrn_measured_fraction_theta_max 0.949
_diffrn_measurement_device_type CCD
_diffrn_measurement_method \w
_diffrn_radiation_monochromator graphite
_diffrn_radiation_source 'fine-focus sealed tube'
_diffrn_radiation_type MoK\a
_diffrn_radiation_wavelength 0.71075
_diffrn_reflns_av_R_equivalents 0.0406
_diffrn_reflns_av_sigmaI/netI 0.0609
_diffrn_reflns_limit_h_max 10
_diffrn_reflns_limit_h_min -9
_diffrn_reflns_limit_k_max 15
_diffrn_reflns_limit_k_min -12
_diffrn_reflns_limit_l_max 16
_diffrn_reflns_limit_l_min -16
_diffrn_reflns_number 9354
_diffrn_reflns_theta_full 27.48
_diffrn_reflns_theta_max 27.48
_diffrn_reflns_theta_min 3.28
_exptl_absorpt_coefficient_mu 1.161
_exptl_absorpt_correction_T_max 0.8010
_exptl_absorpt_correction_T_min 0.8010
_exptl_absorpt_correction_type empirical
_exptl_crystal_colour colorless
_exptl_crystal_density_diffrn 1.364
_exptl_crystal_description plate
_exptl_crystal_F_000 494
_exptl_crystal_size_max 0.20
_exptl_crystal_size_mid 0.20
_exptl_crystal_size_min 0.20
_refine_diff_density_max 0.957
_refine_diff_density_min -1.018
_refine_diff_density_rms 0.107
_refine_ls_extinction_method none
_refine_ls_goodness_of_fit_ref 1.044
_refine_ls_hydrogen_treatment mixed
_refine_ls_matrix_type full
_refine_ls_number_parameters 280
_refine_ls_number_reflns 5147
_refine_ls_number_restraints 0
_refine_ls_restrained_S_all 1.044
_refine_ls_R_factor_all 0.0977
_refine_ls_R_factor_gt 0.0737
_refine_ls_shift/su_max 0.000
_refine_ls_shift/su_mean 0.000
_refine_ls_structure_factor_coef Fsqd
_refine_ls_weighting_details 'calc w=1/[\s^2^(Fo^2^)+(0.1115P)^2^+1.3542P] where P=(Fo^2^+2Fc^2^)/3'
_refine_ls_weighting_scheme calc
_refine_ls_wR_factor_gt 0.1862
_refine_ls_wR_factor_ref 0.2147
_reflns_number_gt 3708
_reflns_number_total 5147
_reflns_threshold_expression >2sigma(I)
_cod_data_source_file ic302006x_si_002_3.cif
_cod_data_source_block Zn_SDB_bpb_degas
_cod_database_code 4334271

loop_
_symmetry_equiv_pos_as_xyz
'x, y, z'
'-x, -y, -z'

loop_
_atom_site_label
_atom_site_type_symbol
_atom_site_fract_x
_atom_site_fract_y
_atom_site_fract_z
_atom_site_U_iso_or_equiv
_atom_site_adp_type
_atom_site_occupancy
_atom_site_symmetry_multiplicity
_atom_site_calc_flag
_atom_site_refinement_flags
Zn1 Zn 0.14623(6) 0.42187(5) 0.02791(4) 0.0426(2) Uani 1 1 d .
S2 S -0.75732(19) 0.13028(12) 0.42178(11) 0.0536(4) Uani 1 1 d .
N1 N 0.3587(5) 0.2980(3) 0.0157(3) 0.0416(9) Uani 1 1 d .
C4 C -0.2113(6) 0.3853(4) 0.1316(4) 0.0418(10) Uani 1 1 d .
O5 O -0.2704(4) 0.4644(3) 0.0766(3) 0.0509(9) Uani 1 1 d .
O9 O -1.1264(5) 0.4817(3) 0.8435(3) 0.0541(9) Uani 1 1 d .
O10 O -0.9085(5) 0.3713(3) 0.8947(3) 0.0555(10) Uani 1 1 d .
O6 O -0.0516(4) 0.3500(3) 0.1237(3) 0.0532(9) Uani 1 1 d .
C10 C 0.6678(6) 0.1423(4) 0.0034(4) 0.0412(10) Uani 1 1 d .
C12 C 0.8380(6) 0.0665(4) 0.0014(4) 0.0457(11) Uani 1 1 d .
C13 C -0.5281(6) 0.3650(4) 0.2251(4) 0.0470(11) Uani 1 1 d .
H1 H -0.5649 0.4309 0.1891 0.056 Uiso 1 1 calc R
C14 C 0.5034(6) 0.1217(4) 0.0683(4) 0.0470(11) Uani 1 1 d .
H2 H 0.4942 0.0545 0.1092 0.056 Uiso 1 1 calc R
C15 C -0.5974(7) 0.2089(5) 0.3446(4) 0.0471(11) Uani 1 1 d .
C16 C 0.6699(6) 0.2407(4) -0.0567(5) 0.0562(14) Uani 1 1 d .
H3 H 0.7777 0.2564 -0.1032 0.067 Uiso 1 1 calc R
O7 O -0.6667(6) 0.0194(3) 0.4399(3) 0.0680(12) Uani 1 1 d .
C18 C -0.9979(6) 0.4000(4) 0.8294(4) 0.0461(11) Uani 1 1 d .
C19 C -0.3473(6) 0.3267(4) 0.2103(4) 0.0445(11) Uani 1 1 d .
O8 O -0.8986(5) 0.1437(4) 0.3721(3) 0.0685(12) Uani 1 1 d .
C21 C -0.8374(7) 0.2038(5) 0.5450(4) 0.0490(12) Uani 1 1 d .
C22 C 0.5164(7) 0.3162(5) -0.0494(5) 0.0570(14) Uani 1 1 d .
H4 H 0.5218 0.3828 -0.0914 0.068 Uiso 1 1 calc R
C23 C -0.9450(6) 0.3314(4) 0.7300(4) 0.0457(11) Uani 1 1 d .
C24 C -0.4192(7) 0.1733(5) 0.3356(4) 0.0524(12) Uani 1 1 d .
H5 H -0.3837 0.1096 0.3746 0.063 Uiso 1 1 calc R
C25 C -0.7925(7) 0.2488(5) 0.7080(4) 0.0525(13) Uani 1 1 d .
H6 H -0.7261 0.2360 0.7573 0.063 Uiso 1 1 calc R
C26 C -0.6527(6) 0.3072(5) 0.2918(4) 0.0480(12) Uani 1 1 d .
H7 H -0.7740 0.3336 0.3017 0.058 Uiso 1 1 calc R
C27 C -0.2951(7) 0.2316(5) 0.2696(5) 0.0520(12) Uani 1 1 d .
H8 H -0.1746 0.2078 0.2640 0.062 Uiso 1 1 calc R
C28 C -0.7370(7) 0.1856(5) 0.6156(4) 0.0543(13) Uani 1 1 d .
H9 H -0.6328 0.1313 0.6010 0.065 Uiso 1 1 calc R
C29 C 0.3543(6) 0.2012(4) 0.0717(4) 0.0467(11) Uani 1 1 d .
H10 H 0.2442 0.1864 0.1157 0.056 Uiso 1 1 calc R
C30 C -1.0452(7) 0.3469(5) 0.6583(4) 0.0596(15) Uani 1 1 d .
H11 H -1.1499 0.4007 0.6727 0.072 Uiso 1 1 calc R
C31 C 0.9816(8) 0.0642(6) -0.0872(7) 0.102(3) Uani 1 1 d .
H12 H 0.9715 0.1069 -0.1489 0.122 Uiso 1 1 calc R
C32 C -0.9913(7) 0.2832(6) 0.5654(4) 0.0610(15) Uani 1 1 d .
H13 H -1.0589 0.2938 0.5168 0.073 Uiso 1 1 calc R
C35 C 1.1433(9) -0.0011(7) -0.0866(7) 0.102(3) Uani 1 1 d .
H14 H 1.2423 0.0005 -0.1475 0.123 Uiso 1 1 calc R

loop_
_atom_site_aniso_label
_atom_site_aniso_U_11
_atom_site_aniso_U_22
_atom_site_aniso_U_33
_atom_site_aniso_U_23
_atom_site_aniso_U_13
_atom_site_aniso_U_12
Zn1 0.0300(3) 0.0443(3) 0.0447(3) 0.0014(2) -0.0115(2) 0.0151(2)
S2 0.0547(8) 0.0551(8) 0.0455(7) -0.0059(6) -0.0059(6) -0.0087(6)
N1 0.0314(19) 0.042(2) 0.045(2) 0.0021(16) -0.0116(16) 0.0110(16)
C4 0.036(2) 0.038(2) 0.044(2) 0.0019(19) -0.0066(18) 0.0031(19)
O5 0.0357(18) 0.050(2) 0.058(2) 0.0089(16) -0.0091(15) 0.0049(15)
O9 0.048(2) 0.058(2) 0.048(2) -0.0043(16) -0.0107(16) 0.0098(17)
O10 0.047(2) 0.066(2) 0.050(2) -0.0090(18) -0.0186(16) 0.0072(18)
O6 0.0404(19) 0.059(2) 0.053(2) 0.0093(17) -0.0130(16) 0.0054(16)
C10 0.031(2) 0.036(2) 0.049(3) -0.0020(19) -0.0092(19) 0.0093(18)
C12 0.031(2) 0.040(3) 0.055(3) 0.001(2) -0.012(2) 0.0177(19)
C13 0.041(3) 0.049(3) 0.044(3) 0.003(2) -0.011(2) 0.005(2)
C14 0.034(2) 0.041(3) 0.059(3) 0.004(2) -0.012(2) 0.004(2)
C15 0.045(3) 0.050(3) 0.039(2) -0.003(2) -0.006(2) -0.001(2)
C16 0.028(2) 0.048(3) 0.076(4) 0.016(3) -0.005(2) 0.012(2)
O7 0.077(3) 0.048(2) 0.065(3) -0.0052(19) -0.004(2) -0.004(2)
C18 0.041(3) 0.047(3) 0.045(3) 0.001(2) -0.009(2) -0.001(2)
C19 0.036(2) 0.048(3) 0.042(2) -0.003(2) -0.0080(19) 0.005(2)
O8 0.064(3) 0.089(3) 0.058(2) -0.009(2) -0.018(2) -0.024(2)
C21 0.045(3) 0.056(3) 0.040(3) 0.001(2) -0.005(2) -0.006(2)
C22 0.038(3) 0.048(3) 0.067(3) 0.016(2) -0.008(2) 0.017(2)
C23 0.034(2) 0.050(3) 0.043(3) 0.003(2) -0.0047(19) 0.004(2)
C24 0.049(3) 0.049(3) 0.052(3) 0.006(2) -0.013(2) 0.000(2)
C25 0.044(3) 0.064(3) 0.046(3) -0.003(2) -0.016(2) 0.007(2)
C26 0.035(2) 0.058(3) 0.044(3) -0.004(2) -0.0059(19) 0.004(2)
C27 0.039(3) 0.050(3) 0.061(3) 0.010(2) -0.013(2) 0.002(2)
C28 0.046(3) 0.059(3) 0.050(3) -0.004(2) -0.014(2) 0.009(2)
C29 0.030(2) 0.038(2) 0.064(3) 0.003(2) -0.010(2) 0.0069(19)
C30 0.047(3) 0.074(4) 0.050(3) -0.006(3) -0.015(2) 0.013(3)
C31 0.049(4) 0.089(5) 0.123(6) 0.060(5) 0.002(4) 0.030(3)
C32 0.051(3) 0.084(4) 0.041(3) -0.007(3) -0.015(2) 0.009(3)
C35 0.045(3) 0.104(6) 0.112(6) 0.047(5) 0.006(4) 0.035(4)

loop_
_atom_type_symbol
_atom_type_description
_atom_type_scat_dispersion_real
_atom_type_scat_dispersion_imag
_atom_type_scat_source
C C 0.0033 0.0016 'International Tables Vol C Tables 4.2.6.8 and 6.1.1.4'
H H 0.0000 0.0000 'International Tables Vol C Tables 4.2.6.8 and 6.1.1.4'
N N 0.0061 0.0033 'International Tables Vol C Tables 4.2.6.8 and 6.1.1.4'
O O 0.0106 0.0060 'International Tables Vol C Tables 4.2.6.8 and 6.1.1.4'
S S 0.1246 0.1234 'International Tables Vol C Tables 4.2.6.8 and 6.1.1.4'
Zn Zn 0.2839 1.4301 'International Tables Vol C Tables 4.2.6.8 and 6.1.1.4'

loop_
_geom_angle_atom_site_label_1
_geom_angle_atom_site_label_2
_geom_angle_atom_site_label_3
_geom_angle
_geom_angle_site_symmetry_1
_geom_angle_site_symmetry_3
O6 Zn1 N1 102.17(16) . .
O6 Zn1 O5 159.07(14) . 2_565
N1 Zn1 O5 98.26(15) . 2_565
O6 Zn1 O9 87.97(16) . 2_466
N1 Zn1 O9 106.39(15) . 2_466
O5 Zn1 O9 90.60(16) 2_565 2_466
O6 Zn1 O10 89.43(16) . 1_654
N1 Zn1 O10 94.51(15) . 1_654
O5 Zn1 O10 84.47(16) 2_565 1_654
O9 Zn1 O10 159.02(15) 2_466 1_654
O6 Zn1 Zn1 83.29(10) . 2_565
N1 Zn1 Zn1 160.87(12) . 2_565
O5 Zn1 Zn1 75.89(10) 2_565 2_565
O9 Zn1 Zn1 92.00(11) 2_466 2_565
O10 Zn1 Zn1 67.02(10) 1_654 2_565
O7 S2 O8 120.4(3) . .
O7 S2 C15 107.9(3) . .
O8 S2 C15 107.8(3) . .
O7 S2 C21 108.8(3) . .
O8 S2 C21 108.5(3) . .
C15 S2 C21 101.8(2) . .
C29 N1 C22 117.6(4) . .
C29 N1 Zn1 124.3(3) . .
C22 N1 Zn1 118.0(3) . .
O6 C4 O5 126.0(5) . .
O6 C4 C19 118.1(4) . .
O5 C4 C19 115.9(4) . .
C4 O5 Zn1 130.9(3) . 2_565
C18 O9 Zn1 111.7(3) . 2_466
C18 O10 Zn1 144.2(3) . 1_456
C4 O6 Zn1 123.5(3) . .
C16 C10 C14 117.1(4) . .
C16 C10 C12 119.8(4) . .
C14 C10 C12 123.1(5) . .
C35 C12 C31 118.0(5) 2_755 .
C35 C12 C10 121.9(5) 2_755 .
C31 C12 C10 120.1(5) . .
C26 C13 C19 120.7(5) . .
C26 C13 H1 119.7 . .
C19 C13 H1 119.7 . .
C29 C14 C10 119.1(5) . .
C29 C14 H2 120.5 . .
C10 C14 H2 120.5 . .
C24 C15 C26 120.5(5) . .
C24 C15 S2 120.6(4) . .
C26 C15 S2 118.9(4) . .
C22 C16 C10 120.8(5) . .
C22 C16 H3 119.6 . .
C10 C16 H3 119.6 . .
O10 C18 O9 124.3(5) . .
O10 C18 C23 116.3(4) . .
O9 C18 C23 119.4(5) . .
C13 C19 C27 118.9(5) . .
C13 C19 C4 120.5(5) . .
C27 C19 C4 120.6(4) . .
C28 C21 C32 121.4(5) . .
C28 C21 S2 118.5(4) . .
C32 C21 S2 120.0(4) . .
N1 C22 C16 122.1(5) . .
N1 C22 H4 119.0 . .
C16 C22 H4 119.0 . .
C30 C23 C25 118.7(5) . .
C30 C23 C18 121.4(4) . .
C25 C23 C18 119.9(5) . .
C27 C24 C15 119.9(5) . .
C27 C24 H5 120.1 . .
C15 C24 H5 120.1 . .
C28 C25 C23 121.5(5) . .
C28 C25 H6 119.2 . .
C23 C25 H6 119.2 . .
C13 C26 C15 119.4(5) . .
C13 C26 H7 120.3 . .
C15 C26 H7 120.3 . .
C24 C27 C19 120.4(5) . .
C24 C27 H8 119.8 . .
C19 C27 H8 119.8 . .
C25 C28 C21 118.6(5) . .
C25 C28 H9 120.7 . .
C21 C28 H9 120.7 . .
N1 C29 C14 123.3(5) . .
N1 C29 H10 118.3 . .
C14 C29 H10 118.3 . .
C32 C30 C23 120.2(5) . .
C32 C30 H11 119.9 . .
C23 C30 H11 119.9 . .
C12 C31 C35 120.1(7) . .
C12 C31 H12 119.9 . .
C35 C31 H12 119.9 . .
C21 C32 C30 119.5(5) . .
C21 C32 H13 120.3 . .
C30 C32 H13 120.3 . .
C12 C35 C31 121.8(6) 2_755 .
C12 C35 H14 119.1 2_755 .
C31 C35 H14 119.1 . .

loop_
_geom_bond_atom_site_label_1
_geom_bond_atom_site_label_2
_geom_bond_distance
_geom_bond_site_symmetry_2
Zn1 O6 2.001(4) .
Zn1 N1 2.024(3) .
Zn1 O5 2.040(4) 2_565
Zn1 O9 2.053(4) 2_466
Zn1 O10 2.069(4) 1_654
Zn1 Zn1 2.9685(11) 2_565
S2 O7 1.439(4) .
S2 O8 1.448(4) .
S2 C15 1.763(6) .
S2 C21 1.769(5) .
N1 C29 1.334(6) .
N1 C22 1.343(6) .
C4 O6 1.251(5) .
C4 O5 1.262(6) .
C4 C19 1.503(7) .
O5 Zn1 2.040(4) 2_565
O9 C18 1.267(6) .
O9 Zn1 2.053(4) 2_466
O10 C18 1.263(6) .
O10 Zn1 2.069(4) 1_456
C10 C16 1.375(7) .
C10 C14 1.394(7) .
C10 C12 1.493(6) .
C12 C35 1.346(9) 2_755
C12 C31 1.361(8) .
C13 C26 1.377(7) .
C13 C19 1.400(7) .
C13 H1 0.9400 .
C14 C29 1.380(6) .
C14 H2 0.9400 .
C15 C24 1.389(7) .
C15 C26 1.397(7) .
C16 C22 1.374(6) .
C16 H3 0.9400 .
C18 C23 1.490(7) .
C19 C27 1.408(7) .
C21 C28 1.379(7) .
C21 C32 1.384(7) .
C22 H4 0.9400 .
C23 C30 1.390(7) .
C23 C25 1.397(7) .
C24 C27 1.375(8) .
C24 H5 0.9400 .
C25 C28 1.378(7) .
C25 H6 0.9400 .
C26 H7 0.9400 .
C27 H8 0.9400 .
C28 H9 0.9400 .
C29 H10 0.9400 .
C30 C32 1.388(7) .
C30 H11 0.9400 .
C31 C35 1.392(8) .
C31 H12 0.9400 .
C32 H13 0.9400 .
C35 C12 1.346(9) 2_755
C35 H14 0.9400 .

loop_
_geom_torsion_atom_site_label_1
_geom_torsion_atom_site_label_2
_geom_torsion_atom_site_label_3
_geom_torsion_atom_site_label_4
_geom_torsion
_geom_torsion_site_symmetry_1
_geom_torsion_site_symmetry_4
O6 Zn1 N1 C29 -6.8(4) . .
O5 Zn1 N1 C29 177.7(4) 2_565 .
O9 Zn1 N1 C29 84.6(4) 2_466 .
O10 Zn1 N1 C29 -97.2(4) 1_654 .
Zn1 Zn1 N1 C29 -111.7(5) 2_565 .
O6 Zn1 N1 C22 176.3(4) . .
O5 Zn1 N1 C22 0.9(4) 2_565 .
O9 Zn1 N1 C22 -92.2(4) 2_466 .
O10 Zn1 N1 C22 85.9(4) 1_654 .
Zn1 Zn1 N1 C22 71.4(6) 2_565 .
O6 C4 O5 Zn1 -9.3(8) . 2_565
C19 C4 O5 Zn1 173.1(3) . 2_565
O5 C4 O6 Zn1 5.2(7) . .
C19 C4 O6 Zn1 -177.3(3) . .
N1 Zn1 O6 C4 -161.9(4) . .
O5 Zn1 O6 C4 5.4(7) 2_565 .
O9 Zn1 O6 C4 91.8(4) 2_466 .
O10 Zn1 O6 C4 -67.4(4) 1_654 .
Zn1 Zn1 O6 C4 -0.5(4) 2_565 .
C16 C10 C12 C35 150.0(7) . 2_755
C14 C10 C12 C35 -26.5(9) . 2_755
C16 C10 C12 C31 -28.2(9) . .
C14 C10 C12 C31 155.2(7) . .
C16 C10 C14 C29 -2.0(8) . .
C12 C10 C14 C29 174.6(5) . .
O7 S2 C15 C24 -16.6(5) . .
O8 S2 C15 C24 -148.1(4) . .
C21 S2 C15 C24 97.9(5) . .
O7 S2 C15 C26 162.9(4) . .
O8 S2 C15 C26 31.4(5) . .
C21 S2 C15 C26 -82.7(4) . .
C14 C10 C16 C22 2.1(9) . .
C12 C10 C16 C22 -174.7(5) . .
Zn1 O10 C18 O9 -13.6(10) 1_456 .
Zn1 O10 C18 C23 166.3(4) 1_456 .
Zn1 O9 C18 O10 9.5(7) 2_466 .
Zn1 O9 C18 C23 -170.5(4) 2_466 .
C26 C13 C19 C27 -3.6(8) . .
C26 C13 C19 C4 175.7(4) . .
O6 C4 C19 C13 177.9(5) . .
O5 C4 C19 C13 -4.4(7) . .
O6 C4 C19 C27 -2.8(7) . .
O5 C4 C19 C27 175.0(5) . .
O7 S2 C21 C28 35.4(6) . .
O8 S2 C21 C28 168.1(5) . .
C15 S2 C21 C28 -78.3(5) . .
O7 S2 C21 C32 -148.9(5) . .
O8 S2 C21 C32 -16.3(6) . .
C15 S2 C21 C32 97.3(5) . .
C29 N1 C22 C16 -2.0(9) . .
Zn1 N1 C22 C16 175.0(5) . .
C10 C16 C22 N1 0.0(10) . .
O10 C18 C23 C30 172.8(5) . .
O9 C18 C23 C30 -7.3(8) . .
O10 C18 C23 C25 -6.7(8) . .
O9 C18 C23 C25 173.3(5) . .
C26 C15 C24 C27 -3.6(8) . .
S2 C15 C24 C27 175.8(4) . .
C30 C23 C25 C28 2.1(9) . .
C18 C23 C25 C28 -178.4(5) . .
C19 C13 C26 C15 -0.4(8) . .
C24 C15 C26 C13 4.1(8) . .
S2 C15 C26 C13 -175.4(4) . .
C15 C24 C27 C19 -0.5(8) . .
C13 C19 C27 C24 4.1(8) . .
C4 C19 C27 C24 -175.3(5) . .
C23 C25 C28 C21 -1.2(9) . .
C32 C21 C28 C25 -0.2(9) . .
S2 C21 C28 C25 175.3(5) . .
C22 N1 C29 C14 2.1(8) . .
Zn1 N1 C29 C14 -174.8(4) . .
C10 C14 C29 N1 0.0(8) . .
C25 C23 C30 C32 -1.6(9) . .
C18 C23 C30 C32 178.9(6) . .
C35 C12 C31 C35 -2.3(15) 2_755 .
C10 C12 C31 C35 176.0(7) . .
C28 C21 C32 C30 0.7(10) . .
S2 C21 C32 C30 -174.8(5) . .
C23 C30 C32 C21 0.2(10) . .
C12 C31 C35 C12 2.4(15) . 2_755
